data_7211795
loop_
_publ_author_name
'Lipstman, Sophia'
'Goldberg, Israel'

_publ_section_title
;
 New cyclic tetrameric and square-grid polymeric modes of supramolecular
 self-assembly of zinc tetra(4-pyridyl)porphyrin
;
_journal_issue 1
_journal_name_full CrystEngComm
_journal_page_first 52
_journal_paper_doi 10.1039/b914799c
_journal_volume 12
_journal_year 2010
_chemical_formula_moiety 'C40 H24 N8 Zn'
_chemical_formula_sum 'C40 H24 N8 Zn'
_chemical_formula_weight 682.04
_chemical_name_systematic
;
?
;
_space_group_IT_number 86
_symmetry_cell_setting tetragonal
_symmetry_space_group_name_Hall '-P 4bc'
_symmetry_space_group_name_H-M 'P 42/n :2'
_atom_sites_solution_hydrogens geom
_atom_sites_solution_primary direct
_atom_sites_solution_secondary difmap
_audit_creation_method SHELXL-97
_cell_angle_alpha 90.00
_cell_angle_beta 90.00
_cell_angle_gamma 90.00
_cell_formula_units_Z 8
_cell_length_a 23.5744(3)
_cell_length_b 23.5744(3)
_cell_length_c 15.0025(3)
_cell_measurement_reflns_used 9181
_cell_measurement_temperature 110(2)
_cell_measurement_theta_max 27.91
_cell_measurement_theta_min 2.36
_cell_volume 8337.7(2)
_computing_cell_refinement Denzo
_computing_data_collection 'Collect, Nonius B.V.'
_computing_data_reduction 'Denzo & Scalepack'
_computing_structure_refinement 'SHELXL-97 (Sheldrick, 1997)'
_computing_structure_solution SIR-97
_diffrn_ambient_temperature 110(2)
_diffrn_detector_area_resol_mean 12.8
_diffrn_measured_fraction_theta_full 0.997
_diffrn_measured_fraction_theta_max 0.997
_diffrn_measurement_device_type 'Nonius KappaCCD'
_diffrn_measurement_method '1 deg. \f scans'
_diffrn_radiation_monochromator graphite
_diffrn_radiation_source 'fine-focus sealed tube'
_diffrn_radiation_type MoK\a
_diffrn_radiation_wavelength 0.71073
_diffrn_reflns_av_R_equivalents 0.0950
_diffrn_reflns_av_sigmaI/netI 0.1160
_diffrn_reflns_limit_h_max 31
_diffrn_reflns_limit_h_min 0
_diffrn_reflns_limit_k_max 21
_diffrn_reflns_limit_k_min -21
_diffrn_reflns_limit_l_max 19
_diffrn_reflns_limit_l_min 0
_diffrn_reflns_number 43170
_diffrn_reflns_theta_full 27.91
_diffrn_reflns_theta_max 27.91
_diffrn_reflns_theta_min 2.36
_diffrn_standards_number 0
_exptl_absorpt_coefficient_mu 0.623
_exptl_absorpt_correction_T_max 0.8855
_exptl_absorpt_correction_T_min 0.8352
_exptl_absorpt_correction_type multi-scan
_exptl_absorpt_process_details 'Blessing, 1995'
_exptl_crystal_colour purple
_exptl_crystal_density_diffrn 1.087
_exptl_crystal_density_method 'not measured'
_exptl_crystal_description prism
_exptl_crystal_F_000 2800
_exptl_crystal_size_max 0.30
_exptl_crystal_size_mid 0.25
_exptl_crystal_size_min 0.20
_platon_squeeze_details
;
;
_refine_diff_density_max 0.375
_refine_diff_density_min -0.408
_refine_diff_density_rms 0.077
_refine_ls_extinction_method none
_refine_ls_goodness_of_fit_ref 0.903
_refine_ls_hydrogen_treatment constr
_refine_ls_matrix_type full
_refine_ls_number_parameters 443
_refine_ls_number_reflns 9932
_refine_ls_number_restraints 0
_refine_ls_restrained_S_all 0.903
_refine_ls_R_factor_all 0.1322
_refine_ls_R_factor_gt 0.0657
_refine_ls_shift/su_max 0.000
_refine_ls_shift/su_mean 0.000
_refine_ls_structure_factor_coef Fsqd
_refine_ls_weighting_details 'calc w=1/[\s^2^(Fo^2^)+(0.1043P)^2^+0.0000P] where P=(Fo^2^+2Fc^2^)/3'
_refine_ls_weighting_scheme calc
_refine_ls_wR_factor_gt 0.1693
_refine_ls_wR_factor_ref 0.1866
_reflns_number_gt 4843
_reflns_number_total 9932
_reflns_threshold_expression >2sigma(I)
_cod_data_source_file b914799c.txt
_cod_data_source_block so115sq7
_cod_original_sg_symbol_H-M 'P 42/n'
_cod_database_code 7211795

loop_
_symmetry_equiv_pos_as_xyz
'x, y, z'
'-x+1/2, -y+1/2, z'
'-y, x+1/2, z+1/2'
'y+1/2, -x, z+1/2'
'-x, -y, -z'
'x-1/2, y-1/2, -z'
'y, -x-1/2, -z-1/2'
'-y-1/2, x, -z-1/2'

loop_
_atom_site_label
_atom_site_type_symbol
_atom_site_fract_x
_atom_site_fract_y
_atom_site_fract_z
_atom_site_U_iso_or_equiv
_atom_site_adp_type
_atom_site_occupancy
_atom_site_symmetry_multiplicity
_atom_site_calc_flag
_atom_site_refinement_flags
Zn Zn 0.521760(16) 0.150921(16) 0.31497(3) 0.03777(15) Uani 1 1 d .
C1 C 0.47865(14) 0.27214(14) 0.3490(3) 0.0419(8) Uani 1 1 d .
C2 C 0.46508(15) 0.31067(15) 0.4197(2) 0.0456(9) Uani 1 1 d .
H2 H 0.4466 0.3463 0.4138 0.055 Uiso 1 1 calc R
C3 C 0.48364(16) 0.28676(15) 0.4966(3) 0.0492(9) Uani 1 1 d .
H3 H 0.4808 0.3025 0.5547 0.059 Uiso 1 1 calc R
C4 C 0.50829(15) 0.23336(14) 0.4733(2) 0.0424(8) Uani 1 1 d .
C5 C 0.53198(16) 0.19517(16) 0.5350(3) 0.0485(9) Uani 1 1 d .
C6 C 0.55187(16) 0.14089(15) 0.5152(3) 0.0467(9) Uani 1 1 d .
C7 C 0.57528(18) 0.10188(16) 0.5795(3) 0.0551(10) Uani 1 1 d .
H7 H 0.5799 0.1084 0.6416 0.066 Uiso 1 1 calc R
C8 C 0.58925(17) 0.05442(17) 0.5347(3) 0.0571(11) Uani 1 1 d .
H8 H 0.6050 0.0209 0.5599 0.068 Uiso 1 1 calc R
C9 C 0.57607(15) 0.06336(15) 0.4413(3) 0.0459(9) Uani 1 1 d .
C10 C 0.58868(14) 0.02570(14) 0.3726(3) 0.0419(8) Uani 1 1 d .
C11 C 0.58565(14) 0.03804(15) 0.2814(3) 0.0430(8) Uani 1 1 d .
C12 C 0.60135(16) 0.00087(17) 0.2097(3) 0.0504(10) Uani 1 1 d .
H12 H 0.6154 -0.0367 0.2153 0.061 Uiso 1 1 calc R
C13 C 0.59248(15) 0.02936(15) 0.1323(3) 0.0500(9) Uani 1 1 d .
H13 H 0.5995 0.0157 0.0738 0.060 Uiso 1 1 calc R
C14 C 0.57057(15) 0.08401(15) 0.1557(3) 0.0440(9) Uani 1 1 d .
C15 C 0.55553(16) 0.12630(16) 0.0943(3) 0.0475(9) Uani 1 1 d .
C16 C 0.53087(15) 0.17880(15) 0.1142(2) 0.0440(8) Uani 1 1 d .
C17 C 0.51530(16) 0.22155(16) 0.0495(3) 0.0531(10) Uani 1 1 d .
H17 H 0.5220 0.2202 -0.0130 0.064 Uiso 1 1 calc R
C18 C 0.48934(17) 0.26398(16) 0.0952(3) 0.0514(10) Uani 1 1 d .
H18 H 0.4732 0.2974 0.0705 0.062 Uiso 1 1 calc R
C19 C 0.49099(15) 0.24869(15) 0.1878(2) 0.0416(8) Uani 1 1 d .
C20 C 0.47100(14) 0.28197(14) 0.2575(2) 0.0382(8) Uani 1 1 d .
N21 N 0.50417(11) 0.22472(11) 0.38350(19) 0.0393(7) Uani 1 1 d .
N22 N 0.55273(12) 0.11688(12) 0.4320(2) 0.0439(7) Uani 1 1 d .
N23 N 0.56633(12) 0.08868(12) 0.2464(2) 0.0406(7) Uani 1 1 d .
N24 N 0.51608(12) 0.19645(12) 0.19757(19) 0.0416(7) Uani 1 1 d .
C25 C 0.53682(18) 0.21350(16) 0.6294(3) 0.0558(10) Uani 1 1 d .
C26 C 0.5784(2) 0.2484(3) 0.6578(4) 0.099(2) Uani 1 1 d .
H26 H 0.6052 0.2628 0.6163 0.119 Uiso 1 1 calc R
C27 C 0.5824(2) 0.2633(3) 0.7461(5) 0.105(2) Uani 1 1 d .
H27 H 0.6122 0.2883 0.7630 0.125 Uiso 1 1 calc R
N28 N 0.5480(2) 0.2454(2) 0.8084(3) 0.0837(13) Uani 1 1 d .
C29 C 0.5069(3) 0.2110(3) 0.7815(4) 0.108(2) Uani 1 1 d .
H29 H 0.4812 0.1966 0.8248 0.130 Uiso 1 1 calc R
C30 C 0.4996(3) 0.1951(2) 0.6937(3) 0.0931(17) Uani 1 1 d .
H30 H 0.4687 0.1713 0.6776 0.112 Uiso 1 1 calc R
C31 C 0.60942(16) -0.03127(15) 0.4000(3) 0.0470(9) Uani 1 1 d .
C32 C 0.57574(18) -0.06807(17) 0.4460(3) 0.0616(11) Uani 1 1 d .
H32 H 0.5379 -0.0581 0.4608 0.074 Uiso 1 1 calc R
C33 C 0.5978(2) -0.12081(17) 0.4710(3) 0.0648(12) Uani 1 1 d .
H33 H 0.5733 -0.1462 0.5015 0.078 Uiso 1 1 calc R
N34 N 0.64990(15) -0.13770(14) 0.4555(3) 0.0624(10) Uani 1 1 d .
C35 C 0.68231(19) -0.10098(19) 0.4131(4) 0.0713(13) Uani 1 1 d .
H35 H 0.7204 -0.1116 0.4012 0.086 Uiso 1 1 calc R
C36 C 0.66464(16) -0.04810(17) 0.3850(3) 0.0623(12) Uani 1 1 d .
H36 H 0.6904 -0.0234 0.3555 0.075 Uiso 1 1 calc R
C37 C 0.56723(17) 0.11438(16) -0.0023(3) 0.0495(9) Uani 1 1 d .
C38 C 0.6155(2) 0.1331(2) -0.0428(3) 0.0721(13) Uani 1 1 d .
H38 H 0.6426 0.1539 -0.0094 0.087 Uiso 1 1 calc R
C39 C 0.6256(2) 0.1221(2) -0.1326(3) 0.0790(14) Uani 1 1 d .
H39 H 0.6601 0.1348 -0.1587 0.095 Uiso 1 1 calc R
N40 N 0.5892(2) 0.09463(18) -0.1823(3) 0.0776(12) Uani 1 1 d .
C41 C 0.5414(3) 0.0761(2) -0.1423(4) 0.0904(16) Uani 1 1 d .
H41 H 0.5146 0.0557 -0.1770 0.108 Uiso 1 1 calc R
C42 C 0.5297(2) 0.0853(2) -0.0543(3) 0.0787(14) Uani 1 1 d .
H42 H 0.4954 0.0714 -0.0292 0.094 Uiso 1 1 calc R
C43 C 0.44188(15) 0.33695(14) 0.2323(2) 0.0397(8) Uani 1 1 d .
C44 C 0.38496(17) 0.33885(17) 0.2092(3) 0.0637(13) Uani 1 1 d .
H44 H 0.3634 0.3049 0.2049 0.076 Uiso 1 1 calc R
C45 C 0.35997(17) 0.39121(17) 0.1923(3) 0.0608(12) Uani 1 1 d .
H45 H 0.3207 0.3921 0.1785 0.073 Uiso 1 1 calc R
N46 N 0.38816(12) 0.44004(12) 0.19453(18) 0.0398(7) Uani 1 1 d .
C47 C 0.44319(16) 0.43659(17) 0.2121(3) 0.0554(11) Uani 1 1 d .
H47 H 0.4647 0.4706 0.2118 0.066 Uiso 1 1 calc R
C48 C 0.47105(16) 0.38637(15) 0.2308(3) 0.0545(11) Uani 1 1 d .
H48 H 0.5106 0.3866 0.2426 0.065 Uiso 1 1 calc R

loop_
_atom_site_aniso_label
_atom_site_aniso_U_11
_atom_site_aniso_U_22
_atom_site_aniso_U_33
_atom_site_aniso_U_23
_atom_site_aniso_U_13
_atom_site_aniso_U_12
Zn 0.0420(2) 0.0383(2) 0.0330(2) 0.00363(17) -0.00404(18) 0.00107(17)
C1 0.0411(19) 0.042(2) 0.043(2) 0.0019(16) 0.0017(16) -0.0021(16)
C2 0.057(2) 0.0403(19) 0.039(2) -0.0002(17) -0.0018(18) 0.0045(17)
C3 0.064(2) 0.046(2) 0.037(2) -0.0019(17) -0.0038(18) 0.0037(18)
C4 0.052(2) 0.043(2) 0.032(2) 0.0025(16) -0.0035(16) 0.0001(16)
C5 0.057(2) 0.055(2) 0.034(2) -0.0006(18) -0.0042(17) 0.0051(18)
C6 0.051(2) 0.054(2) 0.035(2) 0.0046(17) -0.0072(17) 0.0062(18)
C7 0.080(3) 0.049(2) 0.036(2) 0.0044(18) -0.008(2) 0.010(2)
C8 0.072(3) 0.054(2) 0.045(2) 0.008(2) -0.014(2) 0.015(2)
C9 0.050(2) 0.050(2) 0.038(2) 0.0041(17) -0.0040(17) 0.0013(17)
C10 0.0424(19) 0.0407(19) 0.043(2) 0.0054(17) -0.0053(16) 0.0035(15)
C11 0.0384(19) 0.048(2) 0.043(2) 0.0013(17) -0.0017(16) 0.0017(16)
C12 0.056(2) 0.050(2) 0.045(2) 0.0008(18) 0.0032(18) 0.0074(18)
C13 0.054(2) 0.052(2) 0.044(2) 0.0006(19) 0.0081(18) 0.0084(18)
C14 0.044(2) 0.048(2) 0.040(2) 0.0047(17) 0.0057(16) 0.0008(16)
C15 0.053(2) 0.053(2) 0.036(2) 0.0007(17) 0.0030(17) 0.0018(18)
C16 0.053(2) 0.046(2) 0.032(2) 0.0100(16) 0.0006(17) 0.0027(17)
C17 0.066(3) 0.050(2) 0.043(2) 0.0070(19) 0.001(2) -0.0025(19)
C18 0.066(2) 0.048(2) 0.040(2) 0.0081(18) 0.0014(19) 0.0073(19)
C19 0.048(2) 0.0434(19) 0.034(2) 0.0043(16) 0.0017(16) 0.0032(16)
C20 0.0387(18) 0.0374(18) 0.039(2) 0.0075(16) -0.0052(15) -0.0013(14)
N21 0.0446(16) 0.0421(16) 0.0311(17) 0.0060(13) -0.0044(13) -0.0017(13)
N22 0.0510(17) 0.0411(16) 0.0396(19) 0.0041(14) -0.0080(14) 0.0075(13)
N23 0.0445(16) 0.0420(16) 0.0352(17) 0.0056(13) 0.0003(13) 0.0020(13)
N24 0.0442(16) 0.0436(16) 0.0371(19) 0.0065(13) 0.0041(13) 0.0037(13)
C25 0.072(3) 0.051(2) 0.045(3) -0.0007(19) -0.012(2) 0.018(2)
C26 0.081(3) 0.160(6) 0.056(3) -0.045(4) -0.003(3) -0.023(4)
C27 0.074(4) 0.153(6) 0.086(5) -0.046(4) -0.006(3) 0.010(4)
N28 0.117(4) 0.093(3) 0.041(2) -0.015(2) -0.018(3) 0.028(3)
C29 0.171(6) 0.104(4) 0.050(3) -0.013(3) 0.021(4) -0.017(4)
C30 0.145(5) 0.084(4) 0.051(3) -0.011(3) 0.007(3) -0.016(3)
C31 0.054(2) 0.047(2) 0.040(2) 0.0056(17) -0.0080(18) -0.0003(18)
C32 0.062(3) 0.060(3) 0.063(3) 0.016(2) 0.002(2) 0.010(2)
C33 0.076(3) 0.054(2) 0.064(3) 0.017(2) 0.001(2) 0.000(2)
N34 0.063(2) 0.053(2) 0.071(3) 0.0067(18) -0.0171(19) 0.0073(18)
C35 0.054(3) 0.064(3) 0.096(4) 0.010(3) -0.008(2) 0.012(2)
C36 0.045(2) 0.052(2) 0.090(4) 0.011(2) -0.009(2) 0.0012(18)
C37 0.061(2) 0.051(2) 0.036(2) 0.0038(18) 0.0039(19) 0.0084(19)
C38 0.084(3) 0.088(3) 0.044(3) -0.001(2) 0.007(2) -0.001(3)
C39 0.104(4) 0.084(3) 0.050(3) 0.004(3) 0.020(3) 0.001(3)
N40 0.122(4) 0.073(3) 0.038(2) -0.001(2) 0.011(2) 0.013(3)
C41 0.118(5) 0.094(4) 0.060(4) -0.018(3) -0.001(3) -0.009(3)
C42 0.095(4) 0.093(4) 0.047(3) -0.011(3) 0.013(3) -0.011(3)
C43 0.050(2) 0.0384(19) 0.030(2) 0.0058(15) 0.0039(16) 0.0007(16)
C44 0.052(2) 0.041(2) 0.098(4) 0.004(2) -0.008(2) 0.0009(18)
C45 0.049(2) 0.052(2) 0.082(3) 0.004(2) -0.013(2) 0.0047(19)
N46 0.0454(17) 0.0409(16) 0.0329(17) 0.0036(13) 0.0048(13) 0.0017(13)
C47 0.045(2) 0.048(2) 0.073(3) 0.013(2) -0.004(2) -0.0013(18)
C48 0.039(2) 0.048(2) 0.077(3) 0.018(2) -0.011(2) -0.0022(17)

loop_
_atom_type_symbol
_atom_type_description
_atom_type_scat_dispersion_real
_atom_type_scat_dispersion_imag
_atom_type_scat_source
C C 0.0033 0.0016 'International Tables Vol C Tables 4.2.6.8 and 6.1.1.4'
H H 0.0000 0.0000 'International Tables Vol C Tables 4.2.6.8 and 6.1.1.4'
N N 0.0061 0.0033 'International Tables Vol C Tables 4.2.6.8 and 6.1.1.4'
Zn Zn 0.2839 1.4301 'International Tables Vol C Tables 4.2.6.8 and 6.1.1.4'

loop_
_geom_angle_atom_site_label_1
_geom_angle_atom_site_label_2
_geom_angle_atom_site_label_3
_geom_angle
_geom_angle_site_symmetry_3
N22 Zn N21 88.56(11) .
N22 Zn N24 161.76(12) .
N21 Zn N24 88.49(11) .
N22 Zn N23 88.15(11) .
N21 Zn N23 160.76(11) .
N24 Zn N23 88.73(11) .
N22 Zn N46 101.98(11) 7_566
N21 Zn N46 102.44(11) 7_566
N24 Zn N46 96.23(11) 7_566
N23 Zn N46 96.79(11) 7_566
N21 C1 C20 124.0(3) .
N21 C1 C2 109.6(3) .
C20 C1 C2 126.2(3) .
C3 C2 C1 107.1(3) .
C3 C2 H2 126.5 .
C1 C2 H2 126.5 .
C2 C3 C4 106.8(3) .
C2 C3 H3 126.6 .
C4 C3 H3 126.6 .
N21 C4 C5 125.5(3) .
N21 C4 C3 110.1(3) .
C5 C4 C3 124.4(3) .
C6 C5 C4 125.6(3) .
C6 C5 C25 116.3(3) .
C4 C5 C25 118.1(3) .
N22 C6 C5 125.3(3) .
N22 C6 C7 109.9(3) .
C5 C6 C7 124.9(4) .
C8 C7 C6 106.8(4) .
C8 C7 H7 126.6 .
C6 C7 H7 126.6 .
C7 C8 C9 108.0(3) .
C7 C8 H8 126.0 .
C9 C8 H8 126.0 .
N22 C9 C10 126.3(3) .
N22 C9 C8 108.4(3) .
C10 C9 C8 125.2(3) .
C9 C10 C11 125.5(3) .
C9 C10 C31 116.2(3) .
C11 C10 C31 118.3(3) .
N23 C11 C10 124.5(3) .
N23 C11 C12 109.2(3) .
C10 C11 C12 126.3(3) .
C13 C12 C11 107.4(3) .
C13 C12 H12 126.3 .
C11 C12 H12 126.3 .
C12 C13 C14 106.9(4) .
C12 C13 H13 126.5 .
C14 C13 H13 126.5 .
N23 C14 C15 125.2(3) .
N23 C14 C13 110.0(3) .
C15 C14 C13 124.7(4) .
C16 C15 C14 126.4(3) .
C16 C15 C37 116.6(3) .
C14 C15 C37 117.0(3) .
N24 C16 C15 124.8(3) .
N24 C16 C17 109.8(3) .
C15 C16 C17 125.4(3) .
C18 C17 C16 106.8(4) .
C18 C17 H17 126.6 .
C16 C17 H17 126.6 .
C17 C18 C19 106.9(3) .
C17 C18 H18 126.5 .
C19 C18 H18 126.5 .
N24 C19 C20 124.9(3) .
N24 C19 C18 109.9(3) .
C20 C19 C18 125.2(3) .
C19 C20 C1 126.8(3) .
C19 C20 C43 116.7(3) .
C1 C20 C43 116.3(3) .
C4 N21 C1 106.4(3) .
C4 N21 Zn 127.1(2) .
C1 N21 Zn 126.0(2) .
C6 N22 C9 106.9(3) .
C6 N22 Zn 127.5(2) .
C9 N22 Zn 125.5(2) .
C14 N23 C11 106.5(3) .
C14 N23 Zn 125.9(2) .
C11 N23 Zn 126.1(2) .
C16 N24 C19 106.6(3) .
C16 N24 Zn 127.3(2) .
C19 N24 Zn 125.8(2) .
C26 C25 C30 115.8(5) .
C26 C25 C5 122.3(4) .
C30 C25 C5 121.9(4) .
C25 C26 C27 120.7(6) .
C25 C26 H26 119.6 .
C27 C26 H26 119.6 .
N28 C27 C26 124.3(6) .
N28 C27 H27 117.9 .
C26 C27 H27 117.9 .
C27 N28 C29 115.7(5) .
N28 C29 C30 123.1(6) .
N28 C29 H29 118.5 .
C30 C29 H29 118.5 .
C25 C30 C29 120.3(6) .
C25 C30 H30 119.8 .
C29 C30 H30 119.8 .
C32 C31 C36 116.7(4) .
C32 C31 C10 121.5(3) .
C36 C31 C10 121.7(3) .
C31 C32 C33 119.0(4) .
C31 C32 H32 120.5 .
C33 C32 H32 120.5 .
N34 C33 C32 124.8(4) .
N34 C33 H33 117.6 .
C32 C33 H33 117.6 .
C33 N34 C35 115.4(4) .
N34 C35 C36 124.5(4) .
N34 C35 H35 117.8 .
C36 C35 H35 117.8 .
C31 C36 C35 119.7(4) .
C31 C36 H36 120.2 .
C35 C36 H36 120.2 .
C38 C37 C42 116.7(4) .
C38 C37 C15 121.6(4) .
C42 C37 C15 121.8(4) .
C37 C38 C39 120.9(5) .
C37 C38 H38 119.5 .
C39 C38 H38 119.5 .
N40 C39 C38 122.0(5) .
N40 C39 H39 119.0 .
C38 C39 H39 119.0 .
C39 N40 C41 117.1(4) .
N40 C41 C42 123.2(5) .
N40 C41 H41 118.4 .
C42 C41 H41 118.4 .
C41 C42 C37 120.1(5) .
C41 C42 H42 120.0 .
C37 C42 H42 120.0 .
C48 C43 C44 117.4(3) .
C48 C43 C20 120.7(3) .
C44 C43 C20 121.9(3) .
C43 C44 C45 118.9(4) .
C43 C44 H44 120.5 .
C45 C44 H44 120.5 .
N46 C45 C44 123.5(4) .
N46 C45 H45 118.2 .
C44 C45 H45 118.2 .
C47 N46 C45 116.2(3) .
C47 N46 Zn 119.3(2) 8_656
C45 N46 Zn 124.2(2) 8_656
N46 C47 C48 123.9(4) .
N46 C47 H47 118.1 .
C48 C47 H47 118.1 .
C43 C48 C47 119.9(3) .
C43 C48 H48 120.0 .
C47 C48 H48 120.0 .

loop_
_geom_bond_atom_site_label_1
_geom_bond_atom_site_label_2
_geom_bond_distance
_geom_bond_site_symmetry_2
Zn N22 2.064(3) .
Zn N21 2.063(3) .
Zn N24 2.067(3) .
Zn N23 2.077(3) .
Zn N46 2.140(3) 7_566
C1 N21 1.371(4) .
C1 C20 1.405(5) .
C1 C2 1.432(5) .
C2 C3 1.356(5) .
C2 H2 0.9500 .
C3 C4 1.430(5) .
C3 H3 0.9500 .
C4 N21 1.366(4) .
C4 C5 1.406(5) .
C5 C6 1.394(5) .
C5 C25 1.486(5) .
C6 N22 1.371(5) .
C6 C7 1.443(5) .
C7 C8 1.346(5) .
C7 H7 0.9500 .
C8 C9 1.450(5) .
C8 H8 0.9500 .
C9 N22 1.384(4) .
C9 C10 1.393(5) .
C10 C11 1.401(5) .
C10 C31 1.487(5) .
C11 N23 1.381(4) .
C11 C12 1.436(5) .
C12 C13 1.357(5) .
C12 H12 0.9500 .
C13 C14 1.432(5) .
C13 H13 0.9500 .
C14 N23 1.369(5) .
C14 C15 1.403(5) .
C15 C16 1.399(5) .
C15 C37 1.502(5) .
C16 N24 1.364(4) .
C16 C17 1.447(5) .
C17 C18 1.358(5) .
C17 H17 0.9500 .
C18 C19 1.436(5) .
C18 H18 0.9500 .
C19 N24 1.374(4) .
C19 C20 1.389(5) .
C20 C43 1.515(5) .
C25 C26 1.348(6) .
C25 C30 1.374(7) .
C26 C27 1.374(8) .
C26 H26 0.9500 .
C27 N28 1.307(7) .
C27 H27 0.9500 .
N28 C29 1.328(8) .
C29 C30 1.381(7) .
C29 H29 0.9500 .
C30 H30 0.9500 .
C31 C32 1.363(5) .
C31 C36 1.379(5) .
C32 C33 1.399(5) .
C32 H32 0.9500 .
C33 N34 1.312(5) .
C33 H33 0.9500 .
N34 C35 1.318(6) .
C35 C36 1.380(6) .
C35 H35 0.9500 .
C36 H36 0.9500 .
C37 C38 1.363(6) .
C37 C42 1.365(6) .
C38 C39 1.393(6) .
C38 H38 0.9500 .
C39 N40 1.308(6) .
C39 H39 0.9500 .
N40 C41 1.348(7) .
C41 C42 1.366(7) .
C41 H41 0.9500 .
C42 H42 0.9500 .
C43 C48 1.353(5) .
C43 C44 1.387(5) .
C44 C45 1.391(5) .
C44 H44 0.9500 .
C45 N46 1.330(5) .
C45 H45 0.9500 .
N46 C47 1.326(5) .
N46 Zn 2.140(3) 8_656
C47 C48 1.383(5) .
C47 H47 0.9500 .
C48 H48 0.9500 .

loop_
_platon_squeeze_void_nr
_platon_squeeze_void_average_x
_platon_squeeze_void_average_y
_platon_squeeze_void_average_z
_platon_squeeze_void_volume
_platon_squeeze_void_count_electrons
_platon_squeeze_void_content
1 0.250 0.250 -0.094 754 176 ' '
2 0.250 0.750 -0.033 595 108 ' '
3 0.750 0.750 0.060 754 176 ' '
4 0.750 0.250 -0.007 595 97 ' '
